data_7041548
loop_
_publ_author_name
'Jurca, T.'
'Peters, A. W.'
'Mouat, A. R.'
'Farha, O. K.'
'Hupp, J. T.'
'Lohr, T. L.'
'Delferro, M.'
'Marks, T. J.'

_publ_section_title
;
 Second-generation hexavalent molybdenum oxo-amidinate precursors for
 atomic layer deposition.
;
_journal_issue 4
_journal_name_full 'Dalton transactions (Cambridge, England : 2003)'
_journal_page_first 1172
_journal_page_last 1178
_journal_paper_doi 10.1039/c6dt03952a
_journal_volume 46
_journal_year 2017
_chemical_formula_moiety 'C16 H34 Mo N4 O2'
_chemical_formula_sum 'C16 H34 Mo N4 O2'
_chemical_formula_weight 410.41
_chemical_name_systematic 'MoO2(R-AMD)2 (AMD = N,N?-di-R-acetamidinate) R = isopropyl'
_space_group_crystal_system tetragonal
_space_group_IT_number 92
_space_group_name_Hall 'P 4abw 2nw'
_space_group_name_H-M_alt 'P 41 21 2'
_symmetry_space_group_name_Hall 'P 4abw 2nw'
_symmetry_space_group_name_H-M 'P 41 21 2'
_atom_sites_solution_hydrogens geom
_audit_creation_date 2016-08-19
_audit_creation_method
;
Olex2 1.2
(compiled 2016.02.19 svn.r3266 for OlexSys, GUI svn.r5155)
;
_audit_update_record
;
2016-10-13 deposited with the CCDC.
2016-12-22 downloaded from the CCDC.
;
_cell_angle_alpha 90
_cell_angle_beta 90
_cell_angle_gamma 90
_cell_formula_units_Z 4
_cell_length_a 10.3994(4)
_cell_length_b 10.3994(4)
_cell_length_c 18.7146(9)
_cell_measurement_reflns_used 9673
_cell_measurement_temperature 100
_cell_measurement_theta_max 53.30
_cell_measurement_theta_min 2.98
_cell_volume 2023.94(15)
_computing_cell_refinement 'SAINT V7.23A (Bruker, 2005)'
_computing_data_collection 'APEX2 V2.1-4 (Bruker, 2007)'
_computing_data_reduction 'Bruker SAINT'
_computing_molecular_graphics 'Olex2 (Dolomanov et al., 2009)'
_computing_publication_material 'Olex2 (Dolomanov et al., 2009)'
_computing_structure_refinement 'XL (Sheldrick, 2008)'
_diffrn_ambient_temperature 99.99
_diffrn_detector_area_resol_mean 8
_diffrn_measured_fraction_theta_full 0.996
_diffrn_measured_fraction_theta_max 0.985
_diffrn_measurement_device_type 'Bruker APEX-II CCD'
_diffrn_measurement_method '\f and \w scans'
_diffrn_radiation_monochromator 'Quazar optics'
_diffrn_radiation_type MoK\a
_diffrn_radiation_wavelength 0.71073
_diffrn_reflns_av_R_equivalents 0.0453
_diffrn_reflns_av_unetI/netI 0.0337
_diffrn_reflns_Laue_measured_fraction_full 0.996
_diffrn_reflns_Laue_measured_fraction_max 0.985
_diffrn_reflns_limit_h_max 23
_diffrn_reflns_limit_h_min -18
_diffrn_reflns_limit_k_max 21
_diffrn_reflns_limit_k_min -21
_diffrn_reflns_limit_l_max 42
_diffrn_reflns_limit_l_min -41
_diffrn_reflns_number 71443
_diffrn_reflns_point_group_measured_fraction_full 0.997
_diffrn_reflns_point_group_measured_fraction_max 0.979
_diffrn_reflns_theta_full 26.000
_diffrn_reflns_theta_max 54.817
_diffrn_reflns_theta_min 2.976
_diffrn_source microsource
_diffrn_standards_number 0
_exptl_absorpt_coefficient_mu 0.662
_exptl_absorpt_correction_T_max 0.7508
_exptl_absorpt_correction_T_min 0.6726
_exptl_absorpt_correction_type multi-scan
_exptl_absorpt_process_details
;
SADABS-2014/5 (Bruker,2014/5) was used for absorption correction.
wR2(int) was 0.0960 before and 0.0607 after correction.
The Ratio of minimum to maximum transmission is 0.8958.
The \l/2 correction factor is Not present.
;
_exptl_crystal_colour 'clear dark yellow'
_exptl_crystal_colour_lustre clear
_exptl_crystal_colour_modifier dark
_exptl_crystal_colour_primary yellow
_exptl_crystal_density_diffrn 1.347
_exptl_crystal_description prism
_exptl_crystal_F_000 864
_exptl_crystal_size_max 0.422
_exptl_crystal_size_mid 0.348
_exptl_crystal_size_min 0.33
_refine_diff_density_max 0.898
_refine_diff_density_min -0.439
_refine_diff_density_rms 0.063
_refine_ls_abs_structure_details
;
 Flack x determined using 4250 quotients [(I+)-(I-)]/[(I+)+(I-)]
 (Parsons, Flack and Wagner, Acta Cryst. B69 (2013) 249-259).
;
_refine_ls_abs_structure_Flack -0.012(9)
_refine_ls_extinction_method none
_refine_ls_goodness_of_fit_ref 1.026
_refine_ls_hydrogen_treatment constr
_refine_ls_matrix_type full
_refine_ls_number_parameters 116
_refine_ls_number_reflns 12623
_refine_ls_number_restraints 0
_refine_ls_restrained_S_all 1.026
_refine_ls_R_factor_all 0.0358
_refine_ls_R_factor_gt 0.0257
_refine_ls_shift/su_max 0.003
_refine_ls_shift/su_mean 0.000
_refine_ls_structure_factor_coef Fsqd
_refine_ls_weighting_details 'w=1/[\s^2^(Fo^2^)+(0.0263P)^2^+0.0090P] where P=(Fo^2^+2Fc^2^)/3'
_refine_ls_weighting_scheme calc
_refine_ls_wR_factor_gt 0.0537
_refine_ls_wR_factor_ref 0.0564
_reflns_Friedel_coverage 0.774
_reflns_Friedel_fraction_full 0.999
_reflns_Friedel_fraction_max 0.971
_reflns_number_gt 10832
_reflns_number_total 12623
_reflns_threshold_expression 'I > 2\s(I)'
_cod_data_source_file c6dt03952a2.cif
_cod_data_source_block tj129_a
_cod_depositor_comments 'Adding full bibliography for 7041548--7041549.cif.'
_cod_original_cell_volume 2023.94(18)
_cod_database_code 7041548
_shelx_space_group_comment
;
The symmetry employed for this shelxl refinement is uniquely defined
by the following loop, which should always be used as a source of
symmetry information in preference to the above space-group names.
They are only intended as comments.
;
_shelx_estimated_absorpt_t_max 0.811
_shelx_estimated_absorpt_t_min 0.768
_olex2_refinement_description
;
1. Fixed Uiso
 At 1.2 times of:
  All C(H) groups
 At 1.5 times of:
  All C(H,H,H) groups
2. Others
 Sof(Mo1A)=0.5*(1-FVAR(2))
 Sof(Mo1)=0.5*FVAR(2)
3.a Ternary CH refined with riding coordinates:
 C3(H3), C6(H6)
3.b Idealised Me refined as rotating group:
 C2(H2A,H2B,H2C), C4(H4A,H4B,H4C), C5(H5A,H5B,H5C), C7(H7A,H7B,H7C), C8(H8A,
 H8B,H8C)
;
_shelx_shelxl_version_number 2014/7
_olex2_date_sample_data_collection 2016-02-06
_olex2_date_sample_submission 2016-02-06
_olex2_exptl_crystal_mounting_method 'Mounted at 100 K on a brass tip.'
_olex2_submission_original_sample_id TJ129
_olex2_submission_special_instructions 'No special instructions were received'

loop_
_space_group_symop_operation_xyz
'x, y, z'
'-x, -y, z+1/2'
'-y+1/2, x+1/2, z+1/4'
'y+1/2, -x+1/2, z+3/4'
'-x+1/2, y+1/2, -z+1/4'
'x+1/2, -y+1/2, -z+3/4'
'y, x, -z'
'-y, -x, -z+1/2'

loop_
_atom_site_label
_atom_site_type_symbol
_atom_site_fract_x
_atom_site_fract_y
_atom_site_fract_z
_atom_site_U_iso_or_equiv
_atom_site_adp_type
_atom_site_occupancy
_atom_site_site_symmetry_order
_atom_site_calc_flag
_atom_site_refinement_flags_posn
_atom_site_refinement_flags_adp
_atom_site_refinement_flags_occupancy
_atom_site_disorder_assembly
_atom_site_disorder_group
Mo1 Mo 0.42330(7) 0.57670(7) 0.7500 0.01386(12) Uani 0.79(2) 2 d S T P A 1
O1 O 0.42447(9) 0.71887(6) 0.70351(5) 0.03375(18) Uani 1 1 d . . . . .
N1 N 0.56680(5) 0.48367(6) 0.67390(3) 0.01577(8) Uani 1 1 d . . . . .
N2 N 0.36219(5) 0.43663(6) 0.67804(3) 0.01605(8) Uani 1 1 d . . . . .
C1 C 0.47462(6) 0.41911(6) 0.64298(3) 0.01440(8) Uani 1 1 d . . . . .
C2 C 0.49039(8) 0.33523(8) 0.57828(4) 0.02230(12) Uani 1 1 d . . . . .
H2A H 0.4055 0.3106 0.5601 0.033 Uiso 1 1 calc GR . . . .
H2B H 0.5388 0.2578 0.5913 0.033 Uiso 1 1 calc GR . . . .
H2C H 0.5372 0.3826 0.5412 0.033 Uiso 1 1 calc GR . . . .
C3 C 0.23651(6) 0.39063(7) 0.65357(4) 0.01677(9) Uani 1 1 d . . . . .
H3 H 0.2515 0.3222 0.6169 0.020 Uiso 1 1 calc R . . . .
C4 C 0.16242(9) 0.49942(9) 0.61788(6) 0.02703(16) Uani 1 1 d . . . . .
H4A H 0.1439 0.5665 0.6532 0.041 Uiso 1 1 calc GR . . . .
H4B H 0.0815 0.4660 0.5985 0.041 Uiso 1 1 calc GR . . . .
H4C H 0.2142 0.5357 0.5791 0.041 Uiso 1 1 calc GR . . . .
C5 C 0.15987(9) 0.33139(10) 0.71437(5) 0.02639(15) Uani 1 1 d . . . . .
H5A H 0.2080 0.2591 0.7347 0.040 Uiso 1 1 calc GR . . . .
H5B H 0.0770 0.3006 0.6962 0.040 Uiso 1 1 calc GR . . . .
H5C H 0.1451 0.3963 0.7515 0.040 Uiso 1 1 calc GR . . . .
C6 C 0.69785(7) 0.49137(8) 0.64687(4) 0.01947(10) Uani 1 1 d . . . . .
H6 H 0.7132 0.4173 0.6139 0.023 Uiso 1 1 calc R . . . .
C7 C 0.71484(11) 0.61620(12) 0.60517(6) 0.0333(2) Uani 1 1 d . . . . .
H7A H 0.6530 0.6188 0.5657 0.050 Uiso 1 1 calc GR . . . .
H7B H 0.8025 0.6205 0.5861 0.050 Uiso 1 1 calc GR . . . .
H7C H 0.7000 0.6895 0.6370 0.050 Uiso 1 1 calc GR . . . .
C8 C 0.79271(8) 0.48308(11) 0.70852(5) 0.02785(16) Uani 1 1 d . . . . .
H8A H 0.7770 0.5540 0.7419 0.042 Uiso 1 1 calc GR . . . .
H8B H 0.8807 0.4890 0.6900 0.042 Uiso 1 1 calc GR . . . .
H8C H 0.7816 0.4009 0.7334 0.042 Uiso 1 1 calc GR . . . .
Mo1A Mo 0.4186(3) 0.5814(3) 0.7500 0.0247(8) Uani 0.21(2) 2 d S T P A 2

loop_
_atom_site_aniso_label
_atom_site_aniso_U_11
_atom_site_aniso_U_22
_atom_site_aniso_U_33
_atom_site_aniso_U_23
_atom_site_aniso_U_13
_atom_site_aniso_U_12
Mo1 0.01310(9) 0.01310(9) 0.0154(2) -0.00477(7) -0.00477(7) 0.00352(8)
O1 0.0472(4) 0.0150(2) 0.0390(4) 0.0003(2) -0.0273(4) 0.0037(2)
N1 0.01458(18) 0.01847(18) 0.01426(19) -0.00030(14) 0.00124(15) -0.00228(13)
N2 0.01351(16) 0.0174(2) 0.0172(2) -0.00546(16) -0.00090(14) -0.00006(13)
C1 0.01619(18) 0.01436(18) 0.01266(19) 0.00022(16) -0.00008(14) 0.00028(15)
C2 0.0233(3) 0.0253(3) 0.0183(3) -0.0073(2) 0.0014(2) -0.0001(2)
C3 0.01487(19) 0.0171(2) 0.0183(2) -0.00381(18) -0.00248(17) -0.00070(15)
C4 0.0221(3) 0.0252(3) 0.0338(4) 0.0031(3) -0.0098(3) 0.0010(2)
C5 0.0223(3) 0.0306(4) 0.0263(3) 0.0020(3) -0.0006(3) -0.0085(3)
C6 0.0166(2) 0.0245(3) 0.0173(3) 0.0008(2) 0.00328(18) -0.00248(18)
C7 0.0337(4) 0.0401(5) 0.0261(4) 0.0137(4) 0.0021(3) -0.0137(4)
C8 0.0159(2) 0.0412(5) 0.0265(4) 0.0047(3) -0.0014(2) 0.0026(3)
Mo1A 0.0186(5) 0.0186(5) 0.0367(16) -0.0100(5) -0.0100(5) 0.0087(5)

loop_
_atom_type_symbol
_atom_type_description
_atom_type_scat_dispersion_real
_atom_type_scat_dispersion_imag
_atom_type_scat_source
C C 0.0033 0.0016 'International Tables Vol C Tables 4.2.6.8 and 6.1.1.4'
H H 0.0000 0.0000 'International Tables Vol C Tables 4.2.6.8 and 6.1.1.4'
Mo Mo -1.6832 0.6857 'International Tables Vol C Tables 4.2.6.8 and 6.1.1.4'
N N 0.0061 0.0033 'International Tables Vol C Tables 4.2.6.8 and 6.1.1.4'
O O 0.0106 0.0060 'International Tables Vol C Tables 4.2.6.8 and 6.1.1.4'

loop_
_geom_angle_atom_site_label_1
_geom_angle_atom_site_label_2
_geom_angle_atom_site_label_3
_geom_angle
_geom_angle_site_symmetry_1
_geom_angle_site_symmetry_3
O1 Mo1 O1 105.63(9) . 8_666
O1 Mo1 N1 92.54(4) 8_666 8_666
O1 Mo1 N1 92.54(4) . .
O1 Mo1 N1 151.46(4) . 8_666
O1 Mo1 N1 151.46(4) 8_666 .
O1 Mo1 N2 106.08(3) . .
O1 Mo1 N2 106.08(3) 8_666 8_666
O1 Mo1 N2 93.44(3) 8_666 .
O1 Mo1 N2 93.44(3) . 8_666
N1 Mo1 N1 80.48(4) . 8_666
N2 Mo1 N1 59.92(3) 8_666 8_666
N2 Mo1 N1 94.34(4) . 8_666
N2 Mo1 N1 94.34(4) 8_666 .
N2 Mo1 N1 59.92(3) . .
N2 Mo1 N2 147.63(6) . 8_666
C1 N1 Mo1 90.83(4) . .
C1 N1 C6 124.16(6) . .
C1 N1 Mo1A 90.54(4) . .
C6 N1 Mo1 143.80(5) . .
C6 N1 Mo1A 143.81(5) . .
C1 N2 Mo1 98.28(4) . .
C1 N2 C3 125.12(6) . .
C1 N2 Mo1A 99.55(9) . .
C3 N2 Mo1 134.63(5) . .
C3 N2 Mo1A 133.04(11) . .
N1 C1 N2 110.51(6) . .
N1 C1 C2 125.17(6) . .
N2 C1 C2 124.31(6) . .
C1 C2 H2A 109.5 . .
C1 C2 H2B 109.5 . .
C1 C2 H2C 109.5 . .
H2A C2 H2B 109.5 . .
H2A C2 H2C 109.5 . .
H2B C2 H2C 109.5 . .
N2 C3 H3 107.9 . .
N2 C3 C4 110.23(6) . .
N2 C3 C5 111.48(6) . .
C4 C3 H3 107.9 . .
C5 C3 H3 107.9 . .
C5 C3 C4 111.35(7) . .
C3 C4 H4A 109.5 . .
C3 C4 H4B 109.5 . .
C3 C4 H4C 109.5 . .
H4A C4 H4B 109.5 . .
H4A C4 H4C 109.5 . .
H4B C4 H4C 109.5 . .
C3 C5 H5A 109.5 . .
C3 C5 H5B 109.5 . .
C3 C5 H5C 109.5 . .
H5A C5 H5B 109.5 . .
H5A C5 H5C 109.5 . .
H5B C5 H5C 109.5 . .
N1 C6 H6 108.7 . .
N1 C6 C7 109.45(7) . .
N1 C6 C8 109.91(6) . .
C7 C6 H6 108.7 . .
C8 C6 H6 108.7 . .
C8 C6 C7 111.18(8) . .
C6 C7 H7A 109.5 . .
C6 C7 H7B 109.5 . .
C6 C7 H7C 109.5 . .
H7A C7 H7B 109.5 . .
H7A C7 H7C 109.5 . .
H7B C7 H7C 109.5 . .
C6 C8 H8A 109.5 . .
C6 C8 H8B 109.5 . .
C6 C8 H8C 109.5 . .
H8A C8 H8B 109.5 . .
H8A C8 H8C 109.5 . .
H8B C8 H8C 109.5 . .
O1 Mo1A O1 109.4(2) . 8_666
O1 Mo1A N1 149.96(10) 8_666 .
O1 Mo1A N1 91.75(6) . .
O1 Mo1A N1 91.75(6) 8_666 8_666
O1 Mo1A N1 149.96(10) . 8_666
O1 Mo1A N2 93.93(4) 8_666 .
O1 Mo1A N2 106.78(5) . .
O1 Mo1A N2 106.77(5) 8_666 8_666
O1 Mo1A N2 93.93(4) . 8_666
N1 Mo1A N1 78.27(13) . 8_666
N2 Mo1A N1 92.26(13) . 8_666
N2 Mo1A N1 58.75(7) . .
N2 Mo1A N1 92.26(13) 8_666 .
N2 Mo1A N1 58.75(7) 8_666 8_666
N2 Mo1A N2 144.0(2) . 8_666

loop_
_geom_bond_atom_site_label_1
_geom_bond_atom_site_label_2
_geom_bond_distance
_geom_bond_site_symmetry_2
Mo1 O1 1.7155(9) .
Mo1 O1 1.7155(9) 8_666
Mo1 N1 2.2785(10) 8_666
Mo1 N1 2.2784(10) .
Mo1 N2 2.0832(6) .
Mo1 N2 2.0832(6) 8_666
O1 Mo1A 1.674(3) .
N1 C1 1.3056(8) .
N1 C6 1.4559(9) .
N1 Mo1A 2.332(3) .
N2 C1 1.3530(8) .
N2 C3 1.4652(8) .
N2 Mo1A 2.1036(14) .
C1 C2 1.5014(10) .
C2 H2A 0.9800 .
C2 H2B 0.9800 .
C2 H2C 0.9800 .
C3 H3 1.0000 .
C3 C4 1.5231(11) .
C3 C5 1.5197(12) .
C4 H4A 0.9800 .
C4 H4B 0.9800 .
C4 H4C 0.9800 .
C5 H5A 0.9800 .
C5 H5B 0.9800 .
C5 H5C 0.9800 .
C6 H6 1.0000 .
C6 C7 1.5249(13) .
C6 C8 1.5206(12) .
C7 H7A 0.9800 .
C7 H7B 0.9800 .
C7 H7C 0.9800 .
C8 H8A 0.9800 .
C8 H8B 0.9800 .
C8 H8C 0.9800 .
Mo1A O1 1.674(3) 8_666
Mo1A N1 2.332(3) 8_666
Mo1A N2 2.1036(14) 8_666

loop_
_geom_torsion_atom_site_label_1
_geom_torsion_atom_site_label_2
_geom_torsion_atom_site_label_3
_geom_torsion_atom_site_label_4
_geom_torsion
Mo1 N1 C1 N2 -6.03(6)
Mo1 N1 C1 C2 174.86(7)
Mo1 N1 C6 C7 -65.09(11)
Mo1 N1 C6 C8 57.28(11)
Mo1 N2 C1 N1 6.67(7)
Mo1 N2 C1 C2 -174.21(6)
Mo1 N2 C3 C4 60.92(10)
Mo1 N2 C3 C5 -63.27(9)
C1 N1 C6 C7 98.04(9)
C1 N1 C6 C8 -139.58(8)
C1 N2 C3 C4 -99.42(9)
C1 N2 C3 C5 136.38(8)
C3 N2 C1 N1 172.67(6)
C3 N2 C1 C2 -8.21(11)
C6 N1 C1 N2 -176.17(6)
C6 N1 C1 C2 4.73(11)
Mo1A N1 C1 N2 -7.10(8)
Mo1A N1 C1 C2 173.79(9)
Mo1A N1 C6 C7 -63.23(15)
Mo1A N1 C6 C8 59.15(15)
Mo1A N2 C1 N1 7.99(10)
Mo1A N2 C1 C2 -172.90(10)
Mo1A N2 C3 C4 59.70(12)
Mo1A N2 C3 C5 -64.49(12)
